data_7227804
loop_
_publ_author_name
'Zhang, Li-Yang'
'Lu, Li-Ping'
'Zhu, Miao-Li'
'Feng, Si-Si'

_publ_section_title
;
 Self-assembly of lanthanide(iii) coordination polymers from a
 bifunctional 2-(pyridin-2-yl)-1H-imidazole-4,5-dicarboxylate ligand with
 the assistance of oxalate: syntheses, structures, luminescence, and
 magnetic properties
;
_journal_issue 14
_journal_name_full CrystEngComm
_journal_page_first 1953
_journal_paper_doi 10.1039/C7CE00149E
_journal_volume 19
_journal_year 2017
_chemical_formula_sum 'C14 H15 Er2 N3 O17'
_chemical_formula_weight 831.81
_space_group_crystal_system monoclinic
_space_group_IT_number 14
_space_group_name_Hall '-P 2ybc'
_space_group_name_H-M_alt 'P 1 21/c 1'
_symmetry_space_group_name_Hall '-P 2ybc'
_symmetry_space_group_name_H-M 'P 1 21/c 1'
_atom_sites_solution_hydrogens mixed
_audit_creation_method SHELXL-2016/6
_audit_update_record
;
2017-02-28 deposited with the CCDC.
2017-03-06 downloaded from the CCDC.
;
_cell_angle_alpha 90
_cell_angle_beta 102.960(2)
_cell_angle_gamma 90
_cell_formula_units_Z 4
_cell_length_a 9.4056(6)
_cell_length_b 22.3152(15)
_cell_length_c 10.0820(7)
_cell_measurement_reflns_used 9627
_cell_measurement_temperature 298(2)
_cell_measurement_theta_max 28.33
_cell_measurement_theta_min 2.88
_cell_volume 2062.2(2)
_computing_structure_refinement 'SHELXL-2016/6 (Sheldrick, 2016)'
_diffrn_ambient_temperature 298(2)
_diffrn_measured_fraction_theta_full 0.994
_diffrn_measured_fraction_theta_max 0.995
_diffrn_measurement_device_type 'Bruker APEX-II CCD'
_diffrn_measurement_method '\f and \w scans'
_diffrn_radiation_type MoK\a
_diffrn_radiation_wavelength 0.71073
_diffrn_reflns_av_R_equivalents 0.0406
_diffrn_reflns_av_unetI/netI 0.0342
_diffrn_reflns_Laue_measured_fraction_full 0.994
_diffrn_reflns_Laue_measured_fraction_max 0.995
_diffrn_reflns_limit_h_max 11
_diffrn_reflns_limit_h_min -11
_diffrn_reflns_limit_k_max 27
_diffrn_reflns_limit_k_min -27
_diffrn_reflns_limit_l_max 12
_diffrn_reflns_limit_l_min -10
_diffrn_reflns_number 17004
_diffrn_reflns_point_group_measured_fraction_full 0.994
_diffrn_reflns_point_group_measured_fraction_max 0.995
_diffrn_reflns_theta_full 25.242
_diffrn_reflns_theta_max 25.993
_diffrn_reflns_theta_min 2.829
_diffrn_source 'sealed tube'
_exptl_absorpt_coefficient_mu 8.182
_exptl_absorpt_correction_T_max 0.8476
_exptl_absorpt_correction_T_min 0.7636
_exptl_absorpt_correction_type multi-scan
_exptl_absorpt_process_details '<i>SADABS</i> (Bruker, 2000)'
_exptl_crystal_colour pink
_exptl_crystal_density_diffrn 2.679
_exptl_crystal_density_method 'not measured'
_exptl_crystal_description block
_exptl_crystal_F_000 1568
_exptl_crystal_size_max 0.30
_exptl_crystal_size_mid 0.25
_exptl_crystal_size_min 0.25
_refine_diff_density_max 1.018
_refine_diff_density_min -0.727
_refine_diff_density_rms 0.150
_refine_ls_extinction_method none
_refine_ls_goodness_of_fit_ref 1.056
_refine_ls_hydrogen_treatment constr
_refine_ls_matrix_type full
_refine_ls_number_parameters 326
_refine_ls_number_reflns 4030
_refine_ls_number_restraints 6
_refine_ls_restrained_S_all 1.063
_refine_ls_R_factor_all 0.0328
_refine_ls_R_factor_gt 0.0238
_refine_ls_shift/su_max 0.001
_refine_ls_shift/su_mean 0.000
_refine_ls_structure_factor_coef Fsqd
_refine_ls_weighting_details 'w=1/[\s^2^(Fo^2^)+(0.0206P)^2^+3.7936P] where P=(Fo^2^+2Fc^2^)/3'
_refine_ls_weighting_scheme calc
_refine_ls_wR_factor_gt 0.0507
_refine_ls_wR_factor_ref 0.0537
_reflns_Friedel_coverage 0.000
_reflns_number_gt 3474
_reflns_number_total 4030
_reflns_threshold_expression 'I > 2\s(I)'
_cod_data_source_file c7ce00149e2.cif
_cod_data_source_block Z11-Er-zb217-14R1
_cod_depositor_comments 'Adding full bibliography for 7227795--7227805.cif.'
_cod_database_code 7227804
_shelx_shelxl_version_number 2016/6
_shelx_space_group_comment
;
The symmetry employed for this shelxl refinement is uniquely defined
by the following loop, which should always be used as a source of
symmetry information in preference to the above space-group names.
They are only intended as comments.
;

loop_
_space_group_symop_operation_xyz
'x, y, z'
'-x, y+1/2, -z+1/2'
'-x, -y, -z'
'x, -y-1/2, z-1/2'

loop_
_atom_site_label
_atom_site_type_symbol
_atom_site_fract_x
_atom_site_fract_y
_atom_site_fract_z
_atom_site_U_iso_or_equiv
_atom_site_adp_type
_atom_site_occupancy
_atom_site_site_symmetry_order
_atom_site_calc_flag
_atom_site_refinement_flags_posn
_atom_site_refinement_flags_adp
Er1 Er 1.24787(2) 0.27613(2) 1.05256(2) 0.01354(7) Uani 1 1 d . .
Er2 Er 0.71757(2) 0.43395(2) 0.86311(2) 0.01226(6) Uani 1 1 d . .
N1 N 0.5998(4) 0.41516(17) 0.6297(4) 0.0141(8) Uani 1 1 d . .
N2 N 0.5329(4) 0.41262(18) 0.4072(4) 0.0156(9) Uani 1 1 d . .
H2 H 0.518669 0.422166 0.322733 0.023 Uiso 1 1 d R U
N3 N 0.7766(5) 0.5085(2) 0.6505(5) 0.0257(11) Uani 1 1 d . .
O1 O 1.0664(4) 0.33652(16) 1.1143(4) 0.0227(8) Uani 1 1 d . .
O2 O 1.0294(4) 0.28574(16) 0.8708(4) 0.0228(8) Uani 1 1 d . .
O3 O 0.8273(4) 0.34105(15) 0.7984(4) 0.0226(8) Uani 1 1 d . .
O4 O 0.8499(4) 0.38093(16) 1.0522(4) 0.0228(8) Uani 1 1 d . .
O5 O 0.5233(4) 0.36042(15) 0.8268(3) 0.0169(7) Uani 1 1 d . .
O9 O 0.6019(4) 0.43630(15) 1.0539(3) 0.0199(8) Uani 1 1 d . .
O6 O 0.3801(4) 0.29478(16) 0.6977(4) 0.0222(8) Uani 1 1 d . .
O7 O 0.2731(4) 0.29258(15) 0.3966(4) 0.0198(8) Uani 1 1 d . .
O8 O 0.3646(4) 0.33489(15) 0.2336(3) 0.0189(8) Uani 1 1 d . .
O10 O 0.4689(4) 0.49216(15) 1.1630(3) 0.0183(7) Uani 1 1 d . .
O11 O 0.9743(4) 0.44671(15) 0.8708(4) 0.0209(8) Uani 1 1 d . .
O12 O 1.1809(4) 0.48236(15) 1.0010(4) 0.0239(9) Uani 1 1 d . .
O13 O 1.2737(4) 0.36667(16) 0.9384(4) 0.0274(9) Uani 1 1 d . .
H13A H 1.241351 0.400568 0.942662 0.041 Uiso 1 1 d R U
H13B H 1.345211 0.369824 0.905055 0.041 Uiso 1 1 d R U
O14 O 1.5013(4) 0.28315(17) 1.0358(4) 0.0290(9) Uani 1 1 d . .
H14A H 1.556024 0.296089 1.104826 0.044 Uiso 1 1 d R U
H14B H 1.515323 0.303183 0.971673 0.044 Uiso 1 1 d R U
O15 O 1.0840(4) 0.20944(16) 1.1145(4) 0.0279(9) Uani 1 1 d . .
H15A H 1.000016 0.207750 1.069173 0.042 Uiso 1 1 d R U
H15B H 1.079156 0.208011 1.194607 0.042 Uiso 1 1 d R U
O16 O 0.7320(7) 0.1739(3) 0.7581(7) 0.089(2) Uani 1 1 d . U
O17 O 0.7854(6) 0.2142(3) 0.0311(6) 0.0686(16) Uani 1 1 d . .
C1 C 0.4537(5) 0.3682(2) 0.4534(5) 0.0133(10) Uani 1 1 d . .
C2 C 0.4991(5) 0.3705(2) 0.5944(5) 0.0118(10) Uani 1 1 d . .
C3 C 0.6187(5) 0.4400(2) 0.5161(5) 0.0150(10) Uani 1 1 d . .
C4 C 0.7228(5) 0.4892(2) 0.5211(5) 0.0169(10) Uani 1 1 d . .
C5 C 0.7651(6) 0.5120(3) 0.4077(6) 0.0299(13) Uani 1 1 d . .
H5 H 0.729121 0.496056 0.321482 0.036 Uiso 1 1 calc R U
C6 C 0.8636(7) 0.5598(3) 0.4277(7) 0.0401(16) Uani 1 1 d . .
H6 H 0.893765 0.577353 0.354969 0.048 Uiso 1 1 calc R U
C7 C 0.9149(7) 0.5802(3) 0.5596(7) 0.0397(17) Uani 1 1 d . .
H7 H 0.979283 0.612382 0.576008 0.048 Uiso 1 1 calc R U
C8 C 0.8717(7) 0.5535(3) 0.6649(7) 0.0335(14) Uani 1 1 d . .
H8 H 0.910802 0.567469 0.752393 0.040 Uiso 1 1 calc R U
C9 C 0.3558(5) 0.3288(2) 0.3547(5) 0.0157(10) Uani 1 1 d . .
C10 C 0.4633(5) 0.3385(2) 0.7104(5) 0.0129(10) Uani 1 1 d . .
C11 C 0.5206(5) 0.4793(2) 1.0634(5) 0.0148(10) Uani 1 1 d . .
C12 C 1.0444(5) 0.4796(2) 0.9613(5) 0.0174(11) Uani 1 1 d . .
C13 C 0.9518(5) 0.3482(2) 1.0311(5) 0.0189(11) Uani 1 1 d . .
C14 C 0.9333(5) 0.3229(2) 0.8857(5) 0.0185(11) Uani 1 1 d . .

loop_
_atom_site_aniso_label
_atom_site_aniso_U_11
_atom_site_aniso_U_22
_atom_site_aniso_U_33
_atom_site_aniso_U_23
_atom_site_aniso_U_13
_atom_site_aniso_U_12
Er1 0.01389(12) 0.01374(11) 0.01150(12) -0.00040(8) -0.00030(8) 0.00322(8)
Er2 0.00932(11) 0.01371(11) 0.01213(11) -0.00326(9) -0.00101(8) 0.00022(8)
N1 0.013(2) 0.014(2) 0.015(2) -0.0020(17) 0.0021(17) -0.0037(16)
N2 0.019(2) 0.021(2) 0.0059(19) -0.0002(17) 0.0007(16) -0.0048(17)
N3 0.019(2) 0.022(2) 0.031(3) -0.007(2) -0.005(2) -0.0022(19)
O1 0.0204(19) 0.029(2) 0.0161(19) -0.0037(16) -0.0020(15) 0.0074(15)
O2 0.0205(19) 0.024(2) 0.021(2) -0.0038(16) -0.0005(16) 0.0088(15)
O3 0.0183(19) 0.0251(19) 0.020(2) -0.0045(16) -0.0052(15) 0.0065(15)
O4 0.0225(19) 0.030(2) 0.0167(19) 0.0010(16) 0.0051(15) 0.0174(16)
O5 0.0196(18) 0.0214(18) 0.0081(17) -0.0034(14) -0.0005(14) -0.0090(14)
O9 0.0198(19) 0.0204(18) 0.0190(19) 0.0023(15) 0.0035(15) 0.0050(15)
O6 0.028(2) 0.0218(19) 0.0162(19) -0.0019(15) 0.0039(16) -0.0108(16)
O7 0.0203(19) 0.0215(19) 0.0159(19) 0.0011(15) 0.0005(15) -0.0092(15)
O8 0.0224(19) 0.0230(18) 0.0105(18) -0.0021(15) 0.0019(15) -0.0056(15)
O10 0.0172(18) 0.0251(19) 0.0123(17) -0.0012(15) 0.0024(14) 0.0052(15)
O11 0.0169(18) 0.0197(18) 0.024(2) -0.0091(15) -0.0003(15) -0.0023(15)
O12 0.0135(18) 0.0215(19) 0.035(2) -0.0118(17) 0.0023(16) -0.0006(15)
O13 0.027(2) 0.023(2) 0.036(2) 0.0063(18) 0.0165(18) 0.0083(16)
O14 0.027(2) 0.036(2) 0.025(2) 0.0060(18) 0.0070(17) 0.0014(17)
O15 0.028(2) 0.033(2) 0.022(2) 0.0042(17) 0.0035(17) -0.0020(17)
O16 0.086(3) 0.110(4) 0.075(3) -0.013(3) 0.024(3) 0.014(3)
O17 0.055(3) 0.075(4) 0.068(4) 0.010(3) -0.004(3) -0.010(3)
C1 0.013(2) 0.013(2) 0.013(2) -0.0003(19) 0.0021(19) -0.0027(19)
C2 0.009(2) 0.015(2) 0.010(2) -0.0016(19) -0.0003(18) -0.0003(18)
C3 0.017(3) 0.014(2) 0.013(2) 0.000(2) 0.0003(19) -0.0021(19)
C4 0.011(2) 0.016(2) 0.022(3) 0.001(2) 0.001(2) -0.0022(19)
C5 0.027(3) 0.037(3) 0.023(3) 0.011(3) -0.001(2) -0.005(3)
C6 0.031(3) 0.042(4) 0.046(4) 0.025(3) 0.005(3) -0.006(3)
C7 0.026(3) 0.021(3) 0.062(5) 0.003(3) -0.010(3) -0.009(2)
C8 0.032(3) 0.025(3) 0.038(4) -0.008(3) -0.003(3) -0.004(3)
C9 0.014(2) 0.016(2) 0.013(3) -0.002(2) -0.005(2) 0.0027(19)
C10 0.010(2) 0.015(2) 0.013(2) -0.0008(19) 0.0026(19) 0.0016(18)
C11 0.010(2) 0.014(2) 0.017(3) -0.003(2) -0.0020(19) -0.0036(19)
C12 0.013(2) 0.016(2) 0.022(3) 0.003(2) 0.000(2) -0.0003(19)
C13 0.018(3) 0.018(3) 0.021(3) 0.002(2) 0.005(2) 0.001(2)
C14 0.018(3) 0.016(2) 0.020(3) -0.006(2) 0.000(2) -0.001(2)

loop_
_atom_type_symbol
_atom_type_description
_atom_type_scat_dispersion_real
_atom_type_scat_dispersion_imag
_atom_type_scat_source
C C 0.0033 0.0016 'International Tables Vol C Tables 4.2.6.8 and 6.1.1.4'
H H 0.0000 0.0000 'International Tables Vol C Tables 4.2.6.8 and 6.1.1.4'
N N 0.0061 0.0033 'International Tables Vol C Tables 4.2.6.8 and 6.1.1.4'
O O 0.0106 0.0060 'International Tables Vol C Tables 4.2.6.8 and 6.1.1.4'
Er Er -0.2586 4.9576 'International Tables Vol C Tables 4.2.6.8 and 6.1.1.4'

loop_
_geom_angle_atom_site_label_1
_geom_angle_atom_site_label_2
_geom_angle_atom_site_label_3
_geom_angle
_geom_angle_site_symmetry_1
_geom_angle_site_symmetry_3
O7 Er1 O8 146.39(12) 4_666 1_656
O7 Er1 O6 81.39(12) 4_666 4_666
O8 Er1 O6 78.25(12) 1_656 4_666
O7 Er1 O15 86.07(14) 4_666 .
O8 Er1 O15 112.11(13) 1_656 .
O6 Er1 O15 71.81(13) 4_666 .
O7 Er1 O13 101.77(13) 4_666 .
O8 Er1 O13 79.49(13) 1_656 .
O6 Er1 O13 142.31(13) 4_666 .
O15 Er1 O13 145.47(13) . .
O7 Er1 O1 140.24(12) 4_666 .
O8 Er1 O1 73.28(12) 1_656 .
O6 Er1 O1 122.63(12) 4_666 .
O15 Er1 O1 74.53(13) . .
O13 Er1 O1 78.47(13) . .
O7 Er1 O14 74.72(13) 4_666 .
O8 Er1 O14 73.71(13) 1_656 .
O6 Er1 O14 72.10(13) 4_666 .
O15 Er1 O14 141.12(13) . .
O13 Er1 O14 72.66(12) . .
O1 Er1 O14 139.29(13) . .
O7 Er1 O2 74.76(12) 4_666 .
O8 Er1 O2 135.57(12) 1_656 .
O6 Er1 O2 141.01(13) 4_666 .
O15 Er1 O2 76.14(13) . .
O13 Er1 O2 73.74(13) . .
O1 Er1 O2 67.12(12) . .
O14 Er1 O2 128.04(13) . .
O4 Er2 O10 133.03(12) . 3_667
O4 Er2 O12 81.80(13) . 3_767
O10 Er2 O12 73.22(12) 3_667 3_767
O4 Er2 N1 138.67(13) . .
O10 Er2 N1 81.14(12) 3_667 .
O12 Er2 N1 137.43(13) 3_767 .
O4 Er2 O9 67.39(11) . .
O10 Er2 O9 67.68(11) 3_667 .
O12 Er2 O9 73.70(12) 3_767 .
N1 Er2 O9 126.39(13) . .
O4 Er2 O11 71.91(13) . .
O10 Er2 O11 128.98(12) 3_667 .
O12 Er2 O11 67.71(12) 3_767 .
N1 Er2 O11 106.86(13) . .
O9 Er2 O11 126.72(12) . .
O4 Er2 O5 91.48(12) . .
O10 Er2 O5 86.57(12) 3_667 .
O12 Er2 O5 143.96(12) 3_767 .
N1 Er2 O5 64.35(12) . .
O9 Er2 O5 71.07(11) . .
O11 Er2 O5 143.10(11) . .
O4 Er2 O3 67.32(12) . .
O10 Er2 O3 153.47(11) 3_667 .
O12 Er2 O3 132.24(11) 3_767 .
N1 Er2 O3 73.90(12) . .
O9 Er2 O3 121.24(12) . .
O11 Er2 O3 68.49(11) . .
O5 Er2 O3 74.74(12) . .
O4 Er2 N3 138.03(13) . .
O10 Er2 N3 77.09(12) 3_667 .
O12 Er2 N3 81.69(13) 3_767 .
N1 Er2 N3 59.49(12) . .
O9 Er2 N3 141.42(12) . .
O11 Er2 N3 66.13(12) . .
O5 Er2 N3 123.13(11) . .
O3 Er2 N3 97.31(13) . .
C3 N1 C2 107.5(4) . .
C3 N1 Er2 130.9(3) . .
C2 N1 Er2 121.5(3) . .
C3 N2 C1 108.6(4) . .
C3 N2 H2 128.7 . .
C1 N2 H2 122.4 . .
C8 N3 C4 116.1(5) . .
C8 N3 Er2 126.5(4) . .
C4 N3 Er2 116.2(3) . .
C13 O1 Er1 120.8(3) . .
C14 O2 Er1 118.4(3) . .
C14 O3 Er2 113.9(3) . .
C13 O4 Er2 116.1(3) . .
C10 O5 Er2 124.0(3) . .
C11 O9 Er2 118.2(3) . .
C10 O6 Er1 147.0(3) . 4_465
C9 O7 Er1 147.5(3) . 4_465
C9 O8 Er1 125.8(3) . 1_454
C11 O10 Er2 118.8(3) . 3_667
C12 O11 Er2 117.2(3) . .
C12 O12 Er2 118.1(3) . 3_767
Er1 O13 H13A 133.1 . .
Er1 O13 H13B 117.1 . .
H13A O13 H13B 106.9 . .
Er1 O14 H14A 113.7 . .
Er1 O14 H14B 115.0 . .
H14A O14 H14B 107.2 . .
Er1 O15 H15A 119.6 . .
Er1 O15 H15B 118.4 . .
H15A O15 H15B 106.7 . .
N2 C1 C2 104.7(4) . .
N2 C1 C9 120.0(4) . .
C2 C1 C9 135.2(4) . .
N1 C2 C1 109.2(4) . .
N1 C2 C10 114.5(4) . .
C1 C2 C10 136.2(4) . .
N1 C3 N2 110.1(4) . .
N1 C3 C4 120.3(4) . .
N2 C3 C4 129.7(5) . .
N3 C4 C5 124.1(5) . .
N3 C4 C3 111.8(5) . .
C5 C4 C3 124.0(5) . .
C4 C5 C6 117.6(6) . .
C4 C5 H5 121.2 . .
C6 C5 H5 121.2 . .
C7 C6 C5 117.8(6) . .
C7 C6 H6 121.1 . .
C5 C6 H6 121.1 . .
C8 C7 C6 120.4(5) . .
C8 C7 H7 119.8 . .
C6 C7 H7 119.8 . .
N3 C8 C7 123.9(6) . .
N3 C8 H8 118.0 . .
C7 C8 H8 118.0 . .
O8 C9 O7 125.4(4) . .
O8 C9 C1 115.1(4) . .
O7 C9 C1 119.5(4) . .
O6 C10 O5 122.2(4) . .
O6 C10 C2 123.5(4) . .
O5 C10 C2 114.3(4) . .
O10 C11 O9 126.7(5) . .
O10 C11 C11 117.3(5) . 3_667
O9 C11 C11 116.0(6) . 3_667
O11 C12 O12 126.9(5) . .
O11 C12 C12 117.3(5) . 3_767
O12 C12 C12 115.7(5) . 3_767
O1 C13 O4 126.0(5) . .
O1 C13 C14 117.6(5) . .
O4 C13 C14 116.4(4) . .
O3 C14 O2 128.0(5) . .
O3 C14 C13 117.0(4) . .
O2 C14 C13 115.0(4) . .

loop_
_geom_bond_atom_site_label_1
_geom_bond_atom_site_label_2
_geom_bond_distance
_geom_bond_site_symmetry_2
Er1 O7 2.246(3) 4_666
Er1 O8 2.315(3) 1_656
Er1 O6 2.319(3) 4_666
Er1 O15 2.326(4) .
Er1 O13 2.364(4) .
Er1 O1 2.365(3) .
Er1 O14 2.433(4) .
Er1 O2 2.436(3) .
Er2 O4 2.349(3) .
Er2 O10 2.378(3) 3_667
Er2 O12 2.385(3) 3_767
Er2 N1 2.402(4) .
Er2 O9 2.413(4) .
Er2 O11 2.415(3) .
Er2 O5 2.422(3) .
Er2 O3 2.468(3) .
Er2 N3 2.864(5) .
N1 C3 1.320(6) .
N1 C2 1.367(6) .
N2 C3 1.354(6) .
N2 C1 1.382(6) .
N2 H2 0.8587 .
N3 C8 1.331(7) .
N3 C4 1.359(7) .
O1 C13 1.236(6) .
O2 C14 1.260(6) .
O3 C14 1.241(6) .
O4 C13 1.260(6) .
O5 C10 1.280(6) .
O9 C11 1.245(6) .
O6 C10 1.240(5) .
O7 C9 1.259(6) .
O8 C9 1.249(6) .
O10 C11 1.244(6) .
O11 C12 1.239(6) .
O12 C12 1.258(6) .
O13 H13A 0.8200 .
O13 H13B 0.8200 .
O14 H14A 0.8199 .
O14 H14B 0.8201 .
O15 H15A 0.8200 .
O15 H15B 0.8201 .
C1 C2 1.391(6) .
C1 C9 1.483(6) .
C2 C10 1.471(6) .
C3 C4 1.465(6) .
C4 C5 1.389(7) .
C5 C6 1.398(8) .
C5 H5 0.9300 .
C6 C7 1.385(9) .
C6 H6 0.9300 .
C7 C8 1.357(9) .
C7 H7 0.9300 .
C8 H8 0.9300 .
C11 C11 1.552(10) 3_667
C12 C12 1.559(10) 3_767
C13 C14 1.545(7) .

loop_
_geom_hbond_atom_site_label_D
_geom_hbond_atom_site_label_H
_geom_hbond_atom_site_label_A
_geom_hbond_distance_DH
_geom_hbond_distance_HA
_geom_hbond_distance_DA
_geom_hbond_angle_DHA
_geom_hbond_site_symmetry_A
O15 H15B O2 0.82 1.94 2.748(5) 167.7 4_566
O15 H15A O17 0.82 1.97 2.747(7) 157.0 1_556
O14 H14B O5 0.82 1.95 2.766(5) 170.0 1_655
O14 H14A O16 0.82 2.10 2.910(8) 167.4 4_666
O13 H13B O5 0.82 2.02 2.825(5) 169.0 1_655
O13 H13A O12 0.82 2.04 2.841(5) 166.5 .
N2 H2 O10 0.86 2.22 2.985(5) 148.9 1_554

loop_
_geom_torsion_atom_site_label_1
_geom_torsion_atom_site_label_2
_geom_torsion_atom_site_label_3
_geom_torsion_atom_site_label_4
_geom_torsion
_geom_torsion_site_symmetry_1
_geom_torsion_site_symmetry_4
C3 N2 C1 C2 -0.9(5) . .
C3 N2 C1 C9 -176.9(4) . .
C3 N1 C2 C1 -0.5(5) . .
Er2 N1 C2 C1 -177.6(3) . .
C3 N1 C2 C10 -179.0(4) . .
Er2 N1 C2 C10 3.9(5) . .
N2 C1 C2 N1 0.8(5) . .
C9 C1 C2 N1 175.9(5) . .
N2 C1 C2 C10 178.9(5) . .
C9 C1 C2 C10 -6.0(10) . .
C2 N1 C3 N2 -0.1(5) . .
Er2 N1 C3 N2 176.6(3) . .
C2 N1 C3 C4 -179.1(4) . .
Er2 N1 C3 C4 -2.4(7) . .
C1 N2 C3 N1 0.6(6) . .
C1 N2 C3 C4 179.5(5) . .
C8 N3 C4 C5 2.4(8) . .
Er2 N3 C4 C5 -166.0(4) . .
C8 N3 C4 C3 -179.6(5) . .
Er2 N3 C4 C3 12.0(5) . .
N1 C3 C4 N3 -7.7(7) . .
N2 C3 C4 N3 173.5(5) . .
N1 C3 C4 C5 170.3(5) . .
N2 C3 C4 C5 -8.5(8) . .
N3 C4 C5 C6 -3.4(8) . .
C3 C4 C5 C6 178.9(5) . .
C4 C5 C6 C7 1.5(9) . .
C5 C6 C7 C8 1.1(10) . .
C4 N3 C8 C7 0.4(9) . .
Er2 N3 C8 C7 167.5(5) . .
C6 C7 C8 N3 -2.1(10) . .
Er1 O8 C9 O7 -5.8(7) 1_454 .
Er1 O8 C9 C1 173.8(3) 1_454 .
Er1 O7 C9 O8 135.1(5) 4_465 .
Er1 O7 C9 C1 -44.5(8) 4_465 .
N2 C1 C9 O8 7.5(7) . .
C2 C1 C9 O8 -166.9(5) . .
N2 C1 C9 O7 -172.8(4) . .
C2 C1 C9 O7 12.7(8) . .
Er1 O6 C10 O5 -172.1(4) 4_465 .
Er1 O6 C10 C2 9.3(9) 4_465 .
Er2 O5 C10 O6 169.0(3) . .
Er2 O5 C10 C2 -12.3(5) . .
N1 C2 C10 O6 -176.2(4) . .
C1 C2 C10 O6 5.8(9) . .
N1 C2 C10 O5 5.1(6) . .
C1 C2 C10 O5 -172.8(5) . .
Er2 O10 C11 O9 -168.7(4) 3_667 .
Er2 O10 C11 C11 10.8(7) 3_667 3_667
Er2 O9 C11 O10 -169.2(4) . .
Er2 O9 C11 C11 11.2(6) . 3_667
Er2 O11 C12 O12 163.9(4) . .
Er2 O11 C12 C12 -13.7(7) . 3_767
Er2 O12 C12 O11 165.2(4) 3_767 .
Er2 O12 C12 C12 -17.2(7) 3_767 3_767
Er1 O1 C13 O4 -178.2(4) . .
Er1 O1 C13 C14 -1.0(6) . .
Er2 O4 C13 O1 148.8(4) . .
Er2 O4 C13 C14 -28.5(6) . .
Er2 O3 C14 O2 -162.8(4) . .
Er2 O3 C14 C13 17.2(6) . .
Er1 O2 C14 O3 167.7(4) . .
Er1 O2 C14 C13 -12.3(6) . .
O1 C13 C14 O3 -170.9(5) . .
O4 C13 C14 O3 6.6(7) . .
O1 C13 C14 O2 9.1(7) . .
O4 C13 C14 O2 -173.4(5) . .
